data_7155507
loop_
_publ_author_name
'Jeppesen, Anne'
'Nielsen, Bjarne E.'
'Larsen, Dennis'
'Akselsen, Olivia M.'
'S\/olling, Theis I'
'Brock-Nannestad, Theis'
'Pittelkow, Michael'

_publ_section_title
;
 Croconamides: a new dual hydrogen bond donating motif for anion
 recognition and organocatalysis.
;
_journal_issue 13
_journal_name_full 'Organic &amp; biomolecular chemistry'
_journal_page_first 2784
_journal_page_last 2790
_journal_paper_doi 10.1039/c7ob00441a
_journal_volume 15
_journal_year 2017
_chemical_formula_moiety 'C17 H12 N2 O3'
_chemical_formula_sum 'C17 H12 N2 O3'
_chemical_formula_weight 292.29
_space_group_crystal_system orthorhombic
_space_group_IT_number 60
_space_group_name_Hall '-P 2n 2ab'
_space_group_name_H-M_alt 'P b c n'
_symmetry_space_group_name_Hall '-P 2n 2ab'
_symmetry_space_group_name_H-M 'P b c n'
_atom_sites_solution_hydrogens mixed
_atom_sites_solution_primary direct
_audit_creation_date 2016-12-05
_audit_creation_method
;
Olex2 1.2
(compiled 2016.09.09 svn.r3337 for OlexSys, GUI svn.r5227)
;
_audit_update_record
;
2016-12-15 deposited with the CCDC.
2017-02-23 downloaded from the CCDC.
;
_cell_angle_alpha 90
_cell_angle_beta 90
_cell_angle_gamma 90
_cell_formula_units_Z 4
_cell_length_a 25.356(3)
_cell_length_b 6.9395(9)
_cell_length_c 7.4967(11)
_cell_measurement_reflns_used 5404
_cell_measurement_temperature 123.15
_cell_measurement_theta_max 29.60
_cell_measurement_theta_min 3.04
_cell_volume 1319.1(3)
_computing_cell_refinement 'SAINT v8.37A (Bruker, 2015)'
_computing_data_reduction 'SAINT v8.37A (Bruker, 2015)'
_computing_molecular_graphics 'Olex2 (Dolomanov et al., 2009)'
_computing_publication_material 'Olex2 (Dolomanov et al., 2009)'
_computing_structure_refinement 'XL (Sheldrick, 2008)'
_computing_structure_solution 'ShelXS (Sheldrick, 2008)'
_diffrn_ambient_temperature 123.15
_diffrn_measured_fraction_theta_full 0.997
_diffrn_measured_fraction_theta_max 0.998
_diffrn_measurement_device_type 'Bruker APEX-II CCD'
_diffrn_measurement_method '\f and \w scans'
_diffrn_radiation_type MoK\a
_diffrn_radiation_wavelength 0.71073
_diffrn_reflns_av_R_equivalents 0.1283
_diffrn_reflns_av_unetI/netI 0.0406
_diffrn_reflns_Laue_measured_fraction_full 0.997
_diffrn_reflns_Laue_measured_fraction_max 0.998
_diffrn_reflns_limit_h_max 31
_diffrn_reflns_limit_h_min -32
_diffrn_reflns_limit_k_max 8
_diffrn_reflns_limit_k_min -8
_diffrn_reflns_limit_l_max 9
_diffrn_reflns_limit_l_min -9
_diffrn_reflns_number 29177
_diffrn_reflns_point_group_measured_fraction_full 0.997
_diffrn_reflns_point_group_measured_fraction_max 0.998
_diffrn_reflns_theta_full 25.242
_diffrn_reflns_theta_max 27.102
_diffrn_reflns_theta_min 3.043
_diffrn_standards_number 0
_exptl_absorpt_coefficient_mu 0.103
_exptl_absorpt_correction_T_max 0.7294
_exptl_absorpt_correction_T_min 0.6483
_exptl_absorpt_correction_type multi-scan
_exptl_absorpt_process_details
;
SADABS-2014/5 (Bruker,2014/5) was used for absorption correction.
wR2(int) was 0.1132 before and 0.0948 after correction.
The Ratio of minimum to maximum transmission is 0.8888.
The \l/2 correction factor is Not present.
;
_exptl_crystal_colour 'clear orangish orange'
_exptl_crystal_colour_lustre clear
_exptl_crystal_colour_modifier orangish
_exptl_crystal_colour_primary orange
_exptl_crystal_density_diffrn 1.472
_exptl_crystal_description irregular
_exptl_crystal_F_000 608
_exptl_crystal_size_max 0.356
_exptl_crystal_size_mid 0.179
_exptl_crystal_size_min 0.122
_refine_diff_density_max 1.268
_refine_diff_density_min -0.346
_refine_diff_density_rms 0.114
_refine_ls_extinction_method none
_refine_ls_goodness_of_fit_ref 1.092
_refine_ls_hydrogen_treatment mixed
_refine_ls_matrix_type full
_refine_ls_number_parameters 105
_refine_ls_number_reflns 1446
_refine_ls_number_restraints 0
_refine_ls_restrained_S_all 1.092
_refine_ls_R_factor_all 0.1037
_refine_ls_R_factor_gt 0.0898
_refine_ls_shift/su_max 0.000
_refine_ls_shift/su_mean 0.000
_refine_ls_structure_factor_coef Fsqd
_refine_ls_weighting_details 'w=1/[\s^2^(Fo^2^)+(0.0921P)^2^+5.9905P] where P=(Fo^2^+2Fc^2^)/3'
_refine_ls_weighting_scheme calc
_refine_ls_wR_factor_gt 0.2118
_refine_ls_wR_factor_ref 0.2207
_reflns_Friedel_coverage 0.000
_reflns_number_gt 1201
_reflns_number_total 1446
_reflns_threshold_expression 'I > 2\s(I)'
_cod_data_source_file c7ob00441a2.cif
_cod_data_source_block mo_d8v1719_0ma_2
_cod_depositor_comments 'Adding full bibliography for 7155507--7155508.cif.'
_cod_database_code 7155507
_shelx_space_group_comment
;
The symmetry employed for this shelxl refinement is uniquely defined
by the following loop, which should always be used as a source of
symmetry information in preference to the above space-group names.
They are only intended as comments.
;
_olex2_refinement_description
;
1. Fixed Uiso
 At 1.2 times of:
  All C(H) groups
2.a Aromatic/amide H refined with riding coordinates:
 C1(H1A), C2(H2), C3(H3), C6(H6), C7(H7)
;
_shelx_shelxl_version_number 2014/7
_olex2_submission_special_instructions 'No special instructions were received'

loop_
_space_group_symop_operation_xyz
'x, y, z'
'x+1/2, -y+1/2, -z'
'-x, y, -z+1/2'
'-x+1/2, -y+1/2, z+1/2'
'-x, -y, -z'
'-x-1/2, y-1/2, z'
'x, -y, z-1/2'
'x-1/2, y-1/2, -z-1/2'

loop_
_atom_site_label
_atom_site_type_symbol
_atom_site_fract_x
_atom_site_fract_y
_atom_site_fract_z
_atom_site_U_iso_or_equiv
_atom_site_adp_type
_atom_site_occupancy
_atom_site_site_symmetry_order
_atom_site_calc_flag
_atom_site_refinement_flags_posn
_atom_site_refinement_flags_adp
_atom_site_refinement_flags_occupancy
O1 O 0.42630(9) 0.6850(3) 0.5571(3) 0.0155(6) Uani 1 1 d . . .
O2 O 0.5000 0.9304(5) 0.7500 0.0172(8) Uani 1 2 d S T P
N1 N 0.44827(10) 0.2728(4) 0.6577(4) 0.0116(6) Uani 1 1 d . . .
C1 C 0.28964(13) 0.2470(5) 0.4988(5) 0.0159(8) Uani 1 1 d . . .
H1A H 0.2540 0.2421 0.4603 0.019 Uiso 1 1 calc R . .
C2 C 0.30467(13) 0.3776(5) 0.6313(5) 0.0171(8) Uani 1 1 d . . .
H2 H 0.2791 0.4600 0.6836 0.021 Uiso 1 1 calc R . .
C3 C 0.35679(13) 0.3877(5) 0.6866(5) 0.0146(7) Uani 1 1 d . . .
H3 H 0.3670 0.4747 0.7781 0.017 Uiso 1 1 calc R . .
C4 C 0.39388(12) 0.2680(5) 0.6057(4) 0.0120(7) Uani 1 1 d . . .
C5 C 0.47489(12) 0.4300(4) 0.7055(4) 0.0095(7) Uani 1 1 d . . .
C6 C 0.32655(14) 0.1250(5) 0.4239(5) 0.0203(8) Uani 1 1 d . . .
H6 H 0.3162 0.0354 0.3347 0.024 Uiso 1 1 calc R . .
C7 C 0.37916(13) 0.1336(5) 0.4794(5) 0.0137(7) Uani 1 1 d . . .
H7 H 0.4045 0.0477 0.4307 0.016 Uiso 1 1 calc R . .
C8 C 0.46082(12) 0.6291(5) 0.6585(4) 0.0110(7) Uani 1 1 d . . .
C9 C 0.5000 0.7526(7) 0.7500 0.0110(9) Uani 1 2 d S T P
H1 H 0.4633(14) 0.151(6) 0.676(5) 0.008(9) Uiso 1 1 d . . .

loop_
_atom_site_aniso_label
_atom_site_aniso_U_11
_atom_site_aniso_U_22
_atom_site_aniso_U_33
_atom_site_aniso_U_23
_atom_site_aniso_U_13
_atom_site_aniso_U_12
O1 0.0145(11) 0.0138(12) 0.0183(12) 0.0015(10) -0.0018(10) 0.0016(9)
O2 0.0180(17) 0.0058(15) 0.0280(19) 0.000 -0.0026(15) 0.000
N1 0.0114(13) 0.0090(13) 0.0143(14) 0.0017(11) -0.0011(11) 0.0012(10)
C1 0.0062(14) 0.0209(17) 0.0204(17) 0.0035(14) -0.0043(12) -0.0024(13)
C2 0.0117(15) 0.0186(17) 0.0209(17) 0.0035(14) 0.0040(14) 0.0030(13)
C3 0.0143(15) 0.0147(16) 0.0147(16) 0.0015(13) -0.0004(13) -0.0016(12)
C4 0.0103(14) 0.0104(15) 0.0154(15) 0.0034(12) -0.0023(12) -0.0016(12)
C5 0.0096(15) 0.0106(15) 0.0082(14) 0.0004(12) 0.0027(12) -0.0001(12)
C6 0.0191(18) 0.0196(17) 0.0221(18) -0.0031(15) -0.0054(14) -0.0079(14)
C7 0.0123(15) 0.0081(15) 0.0208(17) -0.0017(13) 0.0010(13) -0.0008(12)
C8 0.0107(15) 0.0103(15) 0.0119(15) 0.0014(12) 0.0012(12) 0.0016(12)
C9 0.012(2) 0.011(2) 0.009(2) 0.000 0.0015(17) 0.000

loop_
_atom_type_symbol
_atom_type_description
_atom_type_scat_dispersion_real
_atom_type_scat_dispersion_imag
_atom_type_scat_source
C C 0.0033 0.0016 'International Tables Vol C Tables 4.2.6.8 and 6.1.1.4'
H H 0.0000 0.0000 'International Tables Vol C Tables 4.2.6.8 and 6.1.1.4'
N N 0.0061 0.0033 'International Tables Vol C Tables 4.2.6.8 and 6.1.1.4'
O O 0.0106 0.0060 'International Tables Vol C Tables 4.2.6.8 and 6.1.1.4'

loop_
_geom_angle_atom_site_label_1
_geom_angle_atom_site_label_2
_geom_angle_atom_site_label_3
_geom_angle
_geom_angle_site_symmetry_1
_geom_angle_site_symmetry_3
C4 N1 H1 114(2) . .
C5 N1 C4 125.4(3) . .
C5 N1 H1 120(2) . .
C2 C1 H1A 119.9 . .
C6 C1 H1A 119.9 . .
C6 C1 C2 120.1(3) . .
C1 C2 H2 119.8 . .
C3 C2 C1 120.3(3) . .
C3 C2 H2 119.8 . .
C2 C3 H3 120.6 . .
C2 C3 C4 118.9(3) . .
C4 C3 H3 120.6 . .
C3 C4 N1 121.1(3) . .
C7 C4 N1 117.5(3) . .
C7 C4 C3 121.2(3) . .
N1 C5 C5 125.01(18) . 3_656
N1 C5 C8 125.6(3) . .
C5 C5 C8 109.04(17) 3_656 .
C1 C6 H6 120.0 . .
C1 C6 C7 119.9(3) . .
C7 C6 H6 120.0 . .
C4 C7 C6 119.4(3) . .
C4 C7 H7 120.3 . .
C6 C7 H7 120.3 . .
O1 C8 C5 128.4(3) . .
O1 C8 C9 125.8(3) . .
C5 C8 C9 105.7(3) . .
O2 C9 C8 125.39(19) . .
O2 C9 C8 125.39(19) . 3_656
C8 C9 C8 109.2(4) 3_656 .

loop_
_geom_bond_atom_site_label_1
_geom_bond_atom_site_label_2
_geom_bond_distance
_geom_bond_site_symmetry_2
O1 C8 1.223(4) .
O2 C9 1.234(6) .
N1 C4 1.434(4) .
N1 C5 1.332(4) .
N1 H1 0.94(4) .
C1 H1A 0.9500 .
C1 C2 1.397(5) .
C1 C6 1.381(5) .
C2 H2 0.9500 .
C2 C3 1.387(5) .
C3 H3 0.9500 .
C3 C4 1.394(5) .
C4 C7 1.380(5) .
C5 C5 1.438(6) 3_656
C5 C8 1.469(4) .
C6 H6 0.9500 .
C6 C7 1.399(5) .
C7 H7 0.9500 .
C8 C9 1.481(4) .
C9 C8 1.481(4) 3_656

loop_
_geom_torsion_atom_site_label_1
_geom_torsion_atom_site_label_2
_geom_torsion_atom_site_label_3
_geom_torsion_atom_site_label_4
_geom_torsion
_geom_torsion_site_symmetry_1
_geom_torsion_site_symmetry_4
O1 C8 C9 O2 7.5(4) . .
O1 C8 C9 C8 -172.5(4) . 3_656
N1 C4 C7 C6 -179.5(3) . .
N1 C5 C8 O1 -7.3(5) . .
N1 C5 C8 C9 176.8(3) . .
C1 C2 C3 C4 1.1(5) . .
C1 C6 C7 C4 -1.7(5) . .
C2 C1 C6 C7 -0.6(5) . .
C2 C3 C4 N1 179.9(3) . .
C2 C3 C4 C7 -3.5(5) . .
C3 C4 C7 C6 3.8(5) . .
C4 N1 C5 C5 165.4(4) . 3_656
C4 N1 C5 C8 -21.9(5) . .
C5 N1 C4 C3 -36.2(5) . .
C5 N1 C4 C7 147.2(3) . .
C5 C5 C8 O1 166.4(3) 3_656 .
C5 C5 C8 C9 -9.5(4) 3_656 .
C5 C8 C9 O2 -176.47(15) . .
C5 C8 C9 C8 3.53(15) . 3_656
C6 C1 C2 C3 0.9(5) . .
